data_7129711
loop_
_publ_author_name
'Ishimoto, Misato'
'Sakamaki, Daisuke'
'Fujiwara, Hideki'

_publ_section_title
;
 A dicyanomethyl radical stabilized by ferrocene: a new building block for
 radical-based dynamic covalent chemistry with redox activity
;
_journal_name_full 'Chemical Communications'
_journal_paper_doi 10.1039/D1CC07253F
_journal_year 2022
_chemical_formula_moiety 'C38 H26 Fe2 N4'
_chemical_formula_sum 'C38 H26 Fe2 N4'
_chemical_formula_weight 650.34
_space_group_crystal_system monoclinic
_space_group_IT_number 14
_space_group_name_Hall '-P 2ybc'
_space_group_name_H-M_alt 'P 1 21/c 1'
_atom_sites_solution_hydrogens geom
_atom_sites_solution_primary direct
_atom_sites_solution_secondary difmap
_audit_block_doi 10.5517/ccdc.csd.cc29h0c6
_audit_update_record
;
2021-12-18 deposited with the CCDC.	2022-02-14 downloaded from the CCDC.
;
_cell_angle_alpha 90.0000
_cell_angle_beta 103.231(7)
_cell_angle_gamma 90.0000
_cell_formula_units_Z 2
_cell_length_a 17.371(2)
_cell_length_b 10.1537(16)
_cell_length_c 8.4136(15)
_cell_measurement_reflns_used 7160
_cell_measurement_temperature 173
_cell_measurement_theta_max 27.52
_cell_measurement_theta_min 3.13
_cell_volume 1444.6(4)
_computing_cell_refinement 'RAPID AUTO'
_computing_data_collection 'RAPID AUTO (Rigaku, ????)'
_computing_data_reduction 'RAPID AUTO'
_computing_molecular_graphics 'CrystalStructure 4.3'
_computing_publication_material 'CrystalStructure 4.3 (Rigaku, 2018)'
_computing_structure_refinement 'CRYSTALS (Carruthers, et al., 1999)'
_computing_structure_solution 'SHELXT Version 2014/5 (Sheldrick, 2014)'
_diffrn_ambient_temperature 173
_diffrn_detector_area_resol_mean 10.000
_diffrn_measured_fraction_theta_full 0.993
_diffrn_measured_fraction_theta_max 0.993
_diffrn_measurement_device_type 'Rigaku R-AXIS RAPID'
_diffrn_measurement_method \w
_diffrn_radiation_type 'Mo K\a'
_diffrn_radiation_wavelength 0.71075
_diffrn_reflns_av_R_equivalents 0.1272
_diffrn_reflns_av_unetI/netI 0.1034
_diffrn_reflns_limit_h_max 21
_diffrn_reflns_limit_h_min -22
_diffrn_reflns_limit_k_max 12
_diffrn_reflns_limit_k_min -13
_diffrn_reflns_limit_l_max 10
_diffrn_reflns_limit_l_min -10
_diffrn_reflns_number 13132
_diffrn_reflns_theta_full 27.48
_diffrn_reflns_theta_max 27.48
_diffrn_reflns_theta_min 3.135
_diffrn_standards_number 0
_exptl_absorpt_coefficient_mu 1.039
_exptl_absorpt_correction_T_max 0.901
_exptl_absorpt_correction_T_min 0.478
_exptl_absorpt_correction_type multi-scan
_exptl_absorpt_process_details 'ABSCOR (Rigaku, 1995)'
_exptl_crystal_colour yellow
_exptl_crystal_density_diffrn 1.495
_exptl_crystal_density_method 'not measured'
_exptl_crystal_description platelet
_exptl_crystal_F_000 668.00
_exptl_crystal_size_max 0.100
_exptl_crystal_size_mid 0.100
_exptl_crystal_size_min 0.100
_refine_diff_density_max 3.340
_refine_diff_density_min -2.710
_refine_ls_extinction_method none
_refine_ls_goodness_of_fit_ref 1.237
_refine_ls_hydrogen_treatment constr
_refine_ls_number_parameters 212
_refine_ls_number_reflns 1805
_refine_ls_R_factor_gt 0.1597
_refine_ls_shift/su_max 0.000
_refine_ls_structure_factor_coef Fsqd
_refine_ls_weighting_details
;
    Chebychev polynomial with 3 parameters (Carruthers & Watkin, 1979)
    2445.3900    3290.4500    1163.8400
;
_refine_ls_weighting_scheme calc
_refine_ls_wR_factor_ref 0.1469
_reflns_number_gt 1805
_reflns_number_total 3290
_reflns_threshold_expression F^2^>3.0\s(F^2^)
_cod_data_source_file d1cc07253f2.cif
_cod_data_source_block 190515_FcPhCCN2-dimer_CHCl3-hex_monoclinic
_cod_database_code 7129711

loop_
_space_group_symop_id
_space_group_symop_operation_xyz
1 +X,+Y,+Z
2 -X,1/2+Y,1/2-Z
3 -X,-Y,-Z
4 +X,-1/2-Y,-1/2+Z

loop_
_atom_site_label
_atom_site_type_symbol
_atom_site_fract_x
_atom_site_fract_y
_atom_site_fract_z
_atom_site_U_iso_or_equiv
_atom_site_adp_type
_atom_site_occupancy
_atom_site_site_symmetry_multiplicity
_atom_site_calc_flag
_atom_site_refinement_flags
_atom_site_disorder_assembly
_atom_site_disorder_group
Fe1 Fe 0.13845(8) 0.48024(11) 0.38339(17) 0.0211(3) Uani 1 4 d . . .
N1 N 0.6025(5) 0.5517(9) 0.3229(10) 0.047(3) Uani 1 4 d . . .
N2 N 0.4680(5) 0.7791(9) -0.0803(12) 0.046(3) Uani 1 4 d . . .
C1 C 0.2178(6) 0.6154(11) 0.4941(14) 0.047(3) Uani 1 4 d . . .
C2 C 0.1442(6) 0.6762(10) 0.4237(12) 0.037(3) Uani 1 4 d . . .
C3 C 0.0858(5) 0.6242(10) 0.4950(12) 0.034(3) Uani 1 4 d . . .
C4 C 0.1205(5) 0.5295(12) 0.6064(11) 0.040(3) Uani 1 4 d . . .
C5 C 0.2066(6) 0.5245(11) 0.6086(10) 0.039(3) Uani 1 4 d . . .
C6 C 0.1167(6) 0.4610(12) 0.1371(11) 0.045(3) Uani 1 4 d . . .
C7 C 0.0525(5) 0.3896(9) 0.2089(12) 0.030(3) Uani 1 4 d . . .
C8 C 0.0931(5) 0.2955(9) 0.3251(12) 0.034(3) Uani 1 4 d . . .
C9 C 0.1732(7) 0.2970(10) 0.3221(13) 0.041(3) Uani 1 4 d . . .
C10 C 0.1858(5) 0.3973(9) 0.2086(11) 0.030(3) Uani 1 4 d . . .
C11 C 0.2631(4) 0.4338(9) 0.1720(10) 0.026(2) Uani 1 4 d . . .
C12 C 0.3332(5) 0.3876(11) 0.2682(11) 0.036(3) Uani 1 4 d . . .
C13 C 0.4068(5) 0.4268(10) 0.2344(11) 0.033(3) Uani 1 4 d . . .
C14 C 0.4039(5) 0.5034(14) 0.1018(10) 0.047(3) Uani 1 4 d . . .
C15 C 0.3350(5) 0.5526(8) 0.0058(11) 0.024(2) Uani 1 4 d . . .
C16 C 0.2662(5) 0.5141(10) 0.0411(9) 0.033(2) Uani 1 4 d . . .
C17 C 0.4850(4) 0.5491(9) 0.0645(10) 0.025(2) Uani 1 4 d . . .
C18 C 0.5514(4) 0.5551(8) 0.2135(11) 0.023(2) Uani 1 4 d . . .
C19 C 0.4771(5) 0.6831(10) -0.0148(12) 0.030(3) Uani 1 4 d . . .
H1 H 0.26916 0.63612 0.46523 0.0569 Uiso 1 4 calc R . .
H2 H 0.13565 0.74568 0.33722 0.0444 Uiso 1 4 calc R . .
H3 H 0.0283 0.6473 0.46655 0.0396 Uiso 1 4 calc R . .
H4 H 0.0926 0.47335 0.67302 0.0499 Uiso 1 4 calc R . .
H5 H 0.24777 0.4686 0.68025 0.0462 Uiso 1 4 calc R . .
H6 H 0.10925 0.53297 0.05381 0.0527 Uiso 1 4 calc R . .
H7 H -0.00526 0.41029 0.18407 0.0370 Uiso 1 4 calc R . .
H8 H 0.0673 0.23908 0.39546 0.0412 Uiso 1 4 calc R . .
H9 H 0.21517 0.24064 0.39083 0.0526 Uiso 1 4 calc R . .
H12 H 0.33318 0.33296 0.3598 0.0445 Uiso 1 4 calc R . .
H13 H 0.45624 0.40005 0.3007 0.0396 Uiso 1 4 calc R . .
H15 H 0.33583 0.61017 -0.08272 0.0285 Uiso 1 4 calc R . .
H16 H 0.21778 0.54241 -0.0277 0.0390 Uiso 1 4 calc R . .

loop_
_atom_site_aniso_label
_atom_site_aniso_U_11
_atom_site_aniso_U_22
_atom_site_aniso_U_33
_atom_site_aniso_U_12
_atom_site_aniso_U_13
_atom_site_aniso_U_23
Fe1 0.0148(5) 0.0176(5) 0.0310(6) 0.0009(6) 0.0055(4) -0.0001(7)
N1 0.043(5) 0.056(6) 0.037(5) 0.005(4) -0.001(4) -0.017(4)
N2 0.030(4) 0.035(5) 0.073(7) -0.004(4) 0.015(4) -0.000(5)
C1 0.036(5) 0.050(7) 0.056(7) -0.009(5) 0.016(5) -0.010(5)
C2 0.035(5) 0.031(5) 0.045(7) 0.004(4) 0.007(5) -0.004(4)
C3 0.009(4) 0.050(6) 0.039(6) -0.005(4) 0.001(4) -0.013(5)
C4 0.029(4) 0.056(6) 0.041(5) 0.009(5) 0.020(4) -0.008(6)
C5 0.043(5) 0.046(6) 0.026(4) -0.006(5) 0.005(4) -0.008(5)
C6 0.042(5) 0.059(7) 0.031(5) 0.039(5) 0.003(4) 0.001(5)
C7 0.010(4) 0.042(6) 0.041(6) -0.007(4) 0.008(4) -0.013(4)
C8 0.031(5) 0.020(5) 0.052(6) -0.009(4) 0.010(4) -0.009(4)
C9 0.064(7) 0.030(5) 0.038(6) 0.008(5) 0.027(5) 0.002(5)
C10 0.034(5) 0.028(5) 0.030(5) -0.007(4) 0.008(4) -0.000(4)
C11 0.010(3) 0.047(5) 0.022(4) -0.005(3) 0.007(3) -0.007(4)
C12 0.015(4) 0.068(7) 0.028(5) -0.003(4) 0.012(4) -0.003(5)
C13 0.025(5) 0.050(6) 0.024(5) -0.004(4) 0.006(4) -0.003(4)
C14 0.028(5) 0.095(10) 0.019(4) -0.017(6) 0.006(3) -0.013(6)
C15 0.024(4) 0.017(5) 0.031(5) 0.001(3) 0.007(3) 0.002(3)
C16 0.031(4) 0.044(6) 0.022(4) 0.007(4) 0.002(3) 0.003(4)
C17 0.011(3) 0.039(6) 0.024(4) 0.000(3) 0.004(3) -0.003(4)
C18 0.015(4) 0.022(5) 0.035(5) -0.000(3) 0.011(3) -0.007(3)
C19 0.019(4) 0.028(6) 0.041(6) -0.004(4) 0.001(4) -0.002(4)

loop_
_atom_type_symbol
_atom_type_description
_atom_type_scat_dispersion_real
_atom_type_scat_dispersion_imag
_atom_type_scat_source
C C 0.0033 0.0016
;
International Tables for Crystallography
(Vol. C, Tables 4.2.6.8 and 6.1.1.4)
;
H H 0.0000 0.0000
;
International Tables for Crystallography
(Vol. C, Table 6.1.1.4)
;
N N 0.0061 0.0033
;
International Tables for Crystallography
(Vol. C, Tables 4.2.6.8 and 6.1.1.4)
;
Fe Fe 0.3463 0.8444
;
International Tables for Crystallography
(Vol. C, Tables 4.2.6.8 and 6.1.1.4)
;

loop_
_geom_angle_atom_site_label_1
_geom_angle_atom_site_label_2
_geom_angle_atom_site_label_3
_geom_angle
_geom_angle_publ_flag
_geom_angle_site_symmetry_1
_geom_angle_site_symmetry_3
C1 Fe1 C2 41.3(4) yes . .
C1 Fe1 C3 68.6(4) yes . .
C1 Fe1 C4 68.8(4) yes . .
C1 Fe1 C5 39.8(4) yes . .
C1 Fe1 C6 119.0(5) yes . .
C1 Fe1 C7 160.5(4) yes . .
C1 Fe1 C8 156.7(4) yes . .
C1 Fe1 C9 121.5(4) yes . .
C1 Fe1 C10 105.7(4) yes . .
C2 Fe1 C3 40.0(4) yes . .
C2 Fe1 C4 67.3(5) yes . .
C2 Fe1 C5 68.3(4) yes . .
C2 Fe1 C6 104.9(4) yes . .
C2 Fe1 C7 124.2(4) yes . .
C2 Fe1 C8 160.8(4) yes . .
C2 Fe1 C9 158.1(5) yes . .
C2 Fe1 C10 121.3(4) yes . .
C3 Fe1 C4 39.4(4) yes . .
C3 Fe1 C5 69.2(4) yes . .
C3 Fe1 C6 122.4(4) yes . .
C3 Fe1 C7 108.5(3) yes . .
C3 Fe1 C8 124.8(4) yes . .
C3 Fe1 C9 160.3(4) yes . .
C3 Fe1 C10 157.2(4) yes . .
C4 Fe1 C5 42.9(4) yes . .
C4 Fe1 C6 159.1(4) yes . .
C4 Fe1 C7 122.0(4) yes . .
C4 Fe1 C8 108.3(4) yes . .
C4 Fe1 C9 124.7(5) yes . .
C4 Fe1 C10 161.0(4) yes . .
C5 Fe1 C6 154.4(4) yes . .
C5 Fe1 C7 159.0(4) yes . .
C5 Fe1 C8 122.2(4) yes . .
C5 Fe1 C9 106.9(4) yes . .
C5 Fe1 C10 121.3(4) yes . .
C6 Fe1 C7 45.0(4) yes . .
C6 Fe1 C8 72.3(4) yes . .
C6 Fe1 C9 69.7(4) yes . .
C6 Fe1 C10 39.6(4) yes . .
C7 Fe1 C8 40.8(4) yes . .
C7 Fe1 C9 67.9(4) yes . .
C7 Fe1 C10 69.2(4) yes . .
C8 Fe1 C9 39.8(4) yes . .
C8 Fe1 C10 69.1(4) yes . .
C9 Fe1 C10 41.5(4) yes . .
Fe1 C1 C2 69.4(6) yes . .
Fe1 C1 C5 71.2(6) yes . .
C2 C1 C5 109.0(10) yes . .
Fe1 C2 C1 69.3(6) yes . .
Fe1 C2 C3 71.7(6) yes . .
C1 C2 C3 109.2(9) yes . .
Fe1 C3 C2 68.3(6) yes . .
Fe1 C3 C4 69.2(6) yes . .
C2 C3 C4 107.9(8) yes . .
Fe1 C4 C3 71.4(6) yes . .
Fe1 C4 C5 68.8(5) yes . .
C3 C4 C5 108.3(9) yes . .
Fe1 C5 C1 69.1(5) yes . .
Fe1 C5 C4 68.2(5) yes . .
C1 C5 C4 105.6(8) yes . .
Fe1 C6 C7 68.4(5) yes . .
Fe1 C6 C10 70.0(5) yes . .
C7 C6 C10 103.9(8) yes . .
Fe1 C7 C6 66.6(4) yes . .
Fe1 C7 C8 69.4(5) yes . .
C6 C7 C8 106.9(7) yes . .
Fe1 C8 C7 69.8(5) yes . .
Fe1 C8 C9 70.4(6) yes . .
C7 C8 C9 108.4(9) yes . .
Fe1 C9 C8 69.8(6) yes . .
Fe1 C9 C10 68.0(6) yes . .
C8 C9 C10 108.7(9) yes . .
Fe1 C10 C6 70.3(6) yes . .
Fe1 C10 C9 70.5(6) yes . .
Fe1 C10 C11 125.5(6) yes . .
C6 C10 C9 111.8(9) yes . .
C6 C10 C11 122.0(9) yes . .
C9 C10 C11 126.2(8) yes . .
C10 C11 C12 120.6(8) yes . .
C10 C11 C16 120.8(7) yes . .
C12 C11 C16 118.6(8) yes . .
C11 C12 C13 119.9(9) yes . .
C12 C13 C14 117.3(8) yes . .
C13 C14 C15 123.8(9) yes . .
C13 C14 C17 117.7(7) yes . .
C15 C14 C17 118.2(9) yes . .
C14 C15 C16 117.4(8) yes . .
C11 C16 C15 122.9(7) yes . .
C14 C17 C17 112.6(7) yes . 3_665
C14 C17 C18 113.4(7) yes . .
C14 C17 C19 110.9(7) yes . .
C17 C17 C18 106.1(6) yes 3_665 .
C17 C17 C19 105.4(7) yes 3_665 .
C18 C17 C19 107.9(7) yes . .
N1 C18 C17 175.6(9) yes . .
N2 C19 C17 176.0(9) yes . .
Fe1 C1 H1 125.799 no . .
C2 C1 H1 125.130 no . .
C5 C1 H1 125.907 no . .
Fe1 C2 H2 125.505 no . .
C1 C2 H2 125.401 no . .
C3 C2 H2 125.358 no . .
Fe1 C3 H3 125.468 no . .
C2 C3 H3 126.321 no . .
C4 C3 H3 125.717 no . .
Fe1 C4 H4 124.990 no . .
C3 C4 H4 125.767 no . .
C5 C4 H4 125.944 no . .
Fe1 C5 H5 128.092 no . .
C1 C5 H5 127.245 no . .
C4 C5 H5 127.132 no . .
Fe1 C6 H6 127.537 no . .
C7 C6 H6 128.333 no . .
C10 C6 H6 127.655 no . .
Fe1 C7 H7 125.817 no . .
C6 C7 H7 126.326 no . .
C8 C7 H7 126.632 no . .
Fe1 C8 H8 125.593 no . .
C7 C8 H8 124.735 no . .
C9 C8 H8 126.817 no . .
Fe1 C9 H9 126.100 no . .
C8 C9 H9 125.439 no . .
C10 C9 H9 125.799 no . .
C11 C12 H12 120.655 no . .
C13 C12 H12 119.412 no . .
C12 C13 H13 122.168 no . .
C14 C13 H13 120.536 no . .
C14 C15 H15 121.034 no . .
C16 C15 H15 121.536 no . .
C11 C16 H16 118.304 no . .
C15 C16 H16 118.821 no . .

loop_
_geom_bond_atom_site_label_1
_geom_bond_atom_site_label_2
_geom_bond_distance
_geom_bond_publ_flag
_geom_bond_site_symmetry_2
Fe1 C1 2.015(10) yes .
Fe1 C2 2.017(10) yes .
Fe1 C3 2.061(10) yes .
Fe1 C4 2.033(10) yes .
Fe1 C5 2.042(8) yes .
Fe1 C6 2.029(9) yes .
Fe1 C7 2.056(8) yes .
Fe1 C8 2.050(9) yes .
Fe1 C9 2.058(11) yes .
Fe1 C10 2.025(10) yes .
N1 C18 1.124(10) yes .
N2 C19 1.113(13) yes .
C1 C2 1.421(14) yes .
C1 C5 1.379(15) yes .
C2 C3 1.396(15) yes .
C3 C4 1.381(14) yes .
C4 C5 1.492(13) yes .
C6 C7 1.563(14) yes .
C6 C10 1.374(13) yes .
C7 C8 1.431(13) yes .
C8 C9 1.399(16) yes .
C9 C10 1.447(15) yes .
C10 C11 1.492(13) yes .
C11 C12 1.381(11) yes .
C11 C16 1.381(13) yes .
C12 C13 1.429(13) yes .
C13 C14 1.351(14) yes .
C14 C15 1.376(12) yes .
C14 C17 1.581(13) yes .
C15 C16 1.353(12) yes .
C17 C17 1.643(12) yes 3_665
C17 C18 1.498(10) yes .
C17 C19 1.508(13) yes .
C1 H1 1.000 no .
C2 H2 1.000 no .
C3 H3 1.000 no .
C4 H4 1.000 no .
C5 H5 1.000 no .
C6 H6 1.000 no .
C7 H7 1.000 no .
C8 H8 1.000 no .
C9 H9 1.000 no .
C12 H12 0.950 no .
C13 H13 0.950 no .
C15 H15 0.950 no .
C16 H16 0.950 no .

loop_
_geom_contact_atom_site_label_1
_geom_contact_atom_site_label_2
_geom_contact_distance
_geom_contact_publ_flag
_geom_contact_site_symmetry_1
_geom_contact_site_symmetry_2
N1 C13 3.544(12) no . .
N1 C14 3.559(11) no . .
N1 C14 3.593(12) no . 3_665
N1 C15 3.365(13) no . 3_665
N1 C17 3.423(11) no . 3_665
N1 C19 3.430(11) no . .
N1 C19 3.560(13) no . 3_665
N2 C13 3.474(14) no . 3_665
N2 C14 3.492(16) no . .
N2 C15 3.452(12) no . .
N2 C17 3.426(12) no . 3_665
N2 C18 3.426(12) no . .
N2 C18 3.565(12) no . 3_665
C1 C11 3.513(15) no . .
C6 C16 2.940(14) no . .
C9 C12 3.058(15) no . .
C11 C14 2.737(13) no . .
C12 C15 2.776(13) no . .
C13 C16 2.753(11) no . .
C13 C17 3.475(13) no . 3_665
C13 C18 2.870(12) no . .
C13 C19 3.229(14) no . 3_665
C14 C18 2.988(13) no . 3_665
C14 C19 3.014(15) no . 3_665
C15 C17 3.470(12) no . 3_665
C15 C18 3.187(13) no . 3_665
C15 C19 2.843(12) no . .
C18 C19 2.917(13) no . 3_665
N1 N2 3.155(13) no . 4_576
N1 C1 3.577(13) no . 3_666
N1 C5 3.324(13) no . 3_666
N1 C12 3.421(12) no . 3_666
N2 N1 3.155(13) no . 4_575
N2 C13 3.543(12) no . 2_655
N2 C13 3.423(13) no . 4_575
N2 C14 3.451(14) no . 4_575
N2 C17 3.531(13) no . 4_575
N2 C18 3.017(13) no . 4_575
C1 N1 3.577(13) no . 3_666
C5 N1 3.324(13) no . 3_666
C5 C15 3.579(11) no . 1_556
C5 C16 3.549(11) no . 1_556
C12 N1 3.421(12) no . 3_666
C13 N2 3.543(12) no . 2_645
C13 N2 3.423(13) no . 4_576
C14 N2 3.451(14) no . 4_576
C15 C5 3.579(11) no . 1_554
C16 C5 3.549(11) no . 1_554
C17 N2 3.531(13) no . 4_576
C18 N2 3.017(13) no . 4_576
N1 H13 2.9406 no . .
N1 H15 2.9869 no . 3_665
N2 H13 3.0982 no . 3_665
N2 H15 2.8614 no . .
C1 H3 3.2619 no . .
C1 H4 3.2513 no . .
C2 H4 3.2101 no . .
C2 H5 3.2498 no . .
C2 H6 3.3617 no . .
C3 H1 3.2545 no . .
C3 H5 3.2917 no . .
C3 H7 3.4884 no . .
C4 H1 3.2636 no . .
C4 H2 3.2072 no . .
C4 H8 3.4569 no . .
C5 H2 3.2384 no . .
C5 H3 3.2985 no . .
C5 H9 3.4373 no . .
C6 H2 3.3234 no . .
C6 H8 3.3757 no . .
C6 H9 3.2890 no . .
C6 H16 2.6078 no . .
C7 H3 3.4844 no . .
C7 H9 3.2605 no . .
C8 H4 3.4412 no . .
C8 H6 3.3759 no . .
C9 H5 3.4652 no . .
C9 H6 3.3049 no . .
C9 H7 3.2614 no . .
C9 H12 2.7478 no . .
C10 H1 3.3479 no . .
C10 H7 3.2802 no . .
C10 H8 3.2820 no . .
C10 H12 2.6666 no . .
C10 H16 2.6338 no . .
C11 H1 3.1933 no . .
C11 H6 2.8160 no . .
C11 H9 2.9382 no . .
C11 H13 3.2987 no . .
C11 H15 3.2610 no . .
C12 H1 3.3459 no . .
C12 H9 2.9096 no . .
C12 H16 3.2253 no . .
C13 H15 3.2554 no . .
C14 H12 3.2312 no . .
C14 H16 3.1917 no . .
C15 H13 3.2555 no . .
C16 H6 2.7596 no . .
C16 H12 3.2400 no . .
C17 H13 2.6349 no . .
C17 H13 3.4907 no . 3_665
C17 H15 2.6772 no . .
C17 H15 3.4789 no . 3_665
C18 H13 2.5114 no . .
C18 H15 2.9744 no . 3_665
C19 H13 3.0189 no . 3_665
C19 H15 2.5016 no . .
H1 H2 2.5754 no . .
H1 H5 2.5713 no . .
H1 H12 3.4569 no . .
H2 H3 2.5667 no . .
H2 H6 3.1718 no . .
H3 H4 2.5489 no . .
H3 H7 3.3385 no . .
H4 H5 2.6826 no . .
H4 H8 3.2917 no . .
H5 H9 3.3131 no . .
H6 H7 2.7762 no . .
H6 H16 2.1507 no . .
H7 H8 2.5977 no . .
H8 H9 2.5779 no . .
H9 H12 2.3225 no . .
H12 H13 2.4016 no . .
H15 H16 2.3081 no . .
N1 H1 3.1563 no . 3_666
N1 H5 2.6146 no . 3_666
N1 H12 3.5429 no . 2_655
N1 H12 2.8949 no . 3_666
N1 H13 3.5765 no . 3_666
N2 H12 3.5693 no . 2_655
N2 H13 2.7126 no . 2_655
N2 H13 3.4010 no . 4_575
C1 H16 3.4793 no . 4_576
C2 H6 3.2549 no . 4_576
C2 H7 3.3609 no . 2_555
C2 H16 3.1191 no . 4_576
C3 H2 3.1054 no . 4_576
C3 H3 3.4528 no . 3_566
C3 H4 3.2519 no . 3_566
C3 H6 3.5267 no . 4_576
C3 H7 3.4209 no . 2_555
C3 H7 3.3310 no . 3_566
C3 H8 3.3118 no . 3_566
C4 H2 2.9694 no . 4_576
C4 H3 3.0916 no . 3_566
C4 H7 3.0179 no . 3_566
C4 H16 3.1574 no . 1_556
C5 H2 3.4272 no . 4_576
C5 H9 3.5703 no . 4_566
C5 H15 3.1418 no . 1_556
C5 H16 3.0266 no . 1_556
C6 H7 3.2192 no . 3_565
C6 H8 2.8634 no . 4_565
C7 H2 3.5201 no . 2_545
C7 H3 3.0421 no . 2_545
C7 H3 3.3648 no . 3_566
C7 H4 3.2290 no . 3_566
C7 H6 3.2497 no . 3_565
C7 H8 3.0063 no . 4_565
C8 H3 3.2189 no . 2_545
C8 H3 3.0898 no . 3_566
C8 H4 3.0139 no . 4_565
C8 H8 3.5566 no . 4_565
C9 H4 3.2040 no . 4_565
C9 H5 3.3288 no . 4_565
C10 H8 3.2576 no . 4_565
C10 H9 3.1614 no . 4_565
C11 H9 2.9201 no . 4_565
C15 H1 3.3522 no . 4_575
C15 H5 2.9369 no . 1_554
C16 H2 3.5008 no . 4_575
C16 H5 3.0145 no . 1_554
C16 H9 2.9256 no . 4_565
C18 H5 3.4054 no . 3_666
C18 H12 3.5948 no . 2_655
C18 H13 3.5060 no . 2_655
C19 H12 3.5925 no . 2_655
C19 H13 2.9125 no . 2_655
H1 N1 3.1563 no . 3_666
H1 C15 3.3522 no . 4_576
H1 H15 2.8904 no . 4_576
H1 H16 3.3880 no . 4_576
H2 C3 3.1054 no . 4_575
H2 C4 2.9694 no . 4_575
H2 C5 3.4272 no . 4_575
H2 C7 3.5201 no . 2_555
H2 C16 3.5008 no . 4_576
H2 H3 3.4238 no . 4_575
H2 H4 3.1834 no . 4_575
H2 H6 2.9942 no . 4_576
H2 H7 2.7875 no . 2_555
H2 H16 2.6860 no . 4_576
H3 C3 3.4528 no . 3_566
H3 C4 3.0916 no . 3_566
H3 C7 3.0421 no . 2_555
H3 C7 3.3648 no . 3_566
H3 C8 3.2189 no . 2_555
H3 C8 3.0898 no . 3_566
H3 H2 3.4238 no . 4_576
H3 H3 3.2380 no . 3_566
H3 H4 2.4822 no . 3_566
H3 H6 3.5473 no . 4_576
H3 H7 2.9436 no . 2_555
H3 H7 3.1115 no . 3_566
H3 H8 3.2539 no . 2_555
H3 H8 2.5138 no . 3_566
H4 C3 3.2519 no . 3_566
H4 C7 3.2290 no . 3_566
H4 C8 3.0139 no . 4_566
H4 C9 3.2040 no . 4_566
H4 H2 3.1834 no . 4_576
H4 H3 2.4822 no . 3_566
H4 H6 3.2079 no . 1_556
H4 H7 2.4451 no . 3_566
H4 H8 2.9538 no . 4_566
H4 H9 3.2904 no . 4_566
H4 H16 3.0090 no . 1_556
H5 N1 2.6146 no . 3_666
H5 C9 3.3288 no . 4_566
H5 C15 2.9369 no . 1_556
H5 C16 3.0145 no . 1_556
H5 C18 3.4054 no . 3_666
H5 H9 2.9039 no . 4_566
H5 H12 3.5823 no . 4_566
H5 H15 2.6433 no . 1_556
H5 H16 2.7307 no . 1_556
H6 C2 3.2549 no . 4_575
H6 C3 3.5267 no . 4_575
H6 C7 3.2497 no . 3_565
H6 H2 2.9942 no . 4_575
H6 H3 3.5473 no . 4_575
H6 H4 3.2079 no . 1_554
H6 H7 2.4384 no . 3_565
H6 H8 3.0809 no . 4_565
H7 C2 3.3609 no . 2_545
H7 C3 3.4209 no . 2_545
H7 C3 3.3310 no . 3_566
H7 C4 3.0179 no . 3_566
H7 C6 3.2192 no . 3_565
H7 H2 2.7875 no . 2_545
H7 H3 2.9436 no . 2_545
H7 H3 3.1115 no . 3_566
H7 H4 2.4451 no . 3_566
H7 H6 2.4384 no . 3_565
H7 H8 3.5248 no . 2_555
H7 H8 3.3446 no . 4_565
H8 C3 3.3118 no . 3_566
H8 C6 2.8634 no . 4_566
H8 C7 3.0063 no . 4_566
H8 C8 3.5566 no . 4_566
H8 C10 3.2576 no . 4_566
H8 H3 3.2539 no . 2_545
H8 H3 2.5138 no . 3_566
H8 H4 2.9538 no . 4_565
H8 H6 3.0809 no . 4_566
H8 H7 3.5248 no . 2_545
H8 H7 3.3446 no . 4_566
H9 C5 3.5703 no . 4_565
H9 C10 3.1614 no . 4_566
H9 C11 2.9201 no . 4_566
H9 C16 2.9256 no . 4_566
H9 H4 3.2904 no . 4_565
H9 H5 2.9039 no . 4_565
H9 H16 2.9526 no . 4_566
H12 N1 3.5429 no . 2_645
H12 N1 2.8949 no . 3_666
H12 N2 3.5693 no . 2_645
H12 C18 3.5948 no . 2_645
H12 C19 3.5925 no . 2_645
H12 H5 3.5823 no . 4_565
H13 N1 3.5765 no . 3_666
H13 N2 2.7126 no . 2_645
H13 N2 3.4010 no . 4_576
H13 C18 3.5060 no . 2_645
H13 C19 2.9125 no . 2_645
H15 C5 3.1418 no . 1_554
H15 H1 2.8904 no . 4_575
H15 H5 2.6433 no . 1_554
H16 C1 3.4793 no . 4_575
H16 C2 3.1191 no . 4_575
H16 C4 3.1574 no . 1_554
H16 C5 3.0266 no . 1_554
H16 H1 3.3880 no . 4_575
H16 H2 2.6860 no . 4_575
H16 H4 3.0090 no . 1_554
H16 H5 2.7307 no . 1_554
H16 H9 2.9526 no . 4_565

loop_
_geom_torsion_atom_site_label_1
_geom_torsion_atom_site_label_2
_geom_torsion_atom_site_label_3
_geom_torsion_atom_site_label_4
_geom_torsion
_geom_torsion_publ_flag
_geom_torsion_site_symmetry_1
_geom_torsion_site_symmetry_2
_geom_torsion_site_symmetry_3
_geom_torsion_site_symmetry_4
C1 Fe1 C2 C1 0.0(5) no . . . .
C1 Fe1 C2 C3 -119.7(8) no . . . .
C2 Fe1 C1 C2 0.0(5) no . . . .
C2 Fe1 C1 C5 119.7(8) no . . . .
C1 Fe1 C3 C2 38.0(4) no . . . .
C1 Fe1 C3 C4 -82.3(4) no . . . .
C3 Fe1 C1 C2 -36.9(4) no . . . .
C3 Fe1 C1 C5 82.8(5) no . . . .
C1 Fe1 C4 C3 81.6(5) no . . . .
C1 Fe1 C4 C5 -37.4(4) no . . . .
C4 Fe1 C1 C2 -79.3(5) no . . . .
C4 Fe1 C1 C5 40.4(4) no . . . .
C1 Fe1 C5 C1 -0.0(5) no . . . .
C1 Fe1 C5 C4 117.6(8) no . . . .
C5 Fe1 C1 C2 -119.7(8) no . . . .
C5 Fe1 C1 C5 -0.0(5) no . . . .
C1 Fe1 C6 C7 -165.9(4) no . . . .
C1 Fe1 C6 C10 79.3(6) no . . . .
C6 Fe1 C1 C2 79.2(6) no . . . .
C6 Fe1 C1 C5 -161.1(4) no . . . .
C1 Fe1 C8 C7 -163.1(10) no . . . .
C1 Fe1 C8 C9 -43.8(13) no . . . .
C8 Fe1 C1 C2 -166.6(9) no . . . .
C8 Fe1 C1 C5 -46.9(14) no . . . .
C1 Fe1 C9 C8 161.2(4) no . . . .
C1 Fe1 C9 C10 -77.6(6) no . . . .
C9 Fe1 C1 C2 162.1(4) no . . . .
C9 Fe1 C1 C5 -78.2(6) no . . . .
C1 Fe1 C10 C6 -116.8(4) no . . . .
C1 Fe1 C10 C9 120.1(4) no . . . .
C1 Fe1 C10 C11 -0.9(7) no . . . .
C10 Fe1 C1 C2 119.9(4) no . . . .
C10 Fe1 C1 C5 -120.5(4) no . . . .
C2 Fe1 C3 C2 0.0(4) no . . . .
C2 Fe1 C3 C4 -120.3(6) no . . . .
C3 Fe1 C2 C1 119.7(7) no . . . .
C3 Fe1 C2 C3 0.0(4) no . . . .
C2 Fe1 C4 C3 37.0(4) no . . . .
C2 Fe1 C4 C5 -82.1(5) no . . . .
C4 Fe1 C2 C1 83.3(4) no . . . .
C4 Fe1 C2 C3 -36.4(3) no . . . .
C2 Fe1 C5 C1 -38.1(4) no . . . .
C2 Fe1 C5 C4 79.5(5) no . . . .
C5 Fe1 C2 C1 36.7(4) no . . . .
C5 Fe1 C2 C3 -83.0(4) no . . . .
C2 Fe1 C6 C7 -123.8(4) no . . . .
C2 Fe1 C6 C10 121.4(5) no . . . .
C6 Fe1 C2 C1 -117.3(4) no . . . .
C6 Fe1 C2 C3 123.0(4) no . . . .
C2 Fe1 C7 C6 76.1(5) no . . . .
C2 Fe1 C7 C8 -163.8(4) no . . . .
C7 Fe1 C2 C1 -162.5(4) no . . . .
C7 Fe1 C2 C3 77.8(5) no . . . .
C2 Fe1 C9 C8 -165.8(8) no . . . .
C2 Fe1 C9 C10 -44.7(12) no . . . .
C9 Fe1 C2 C1 -44.7(12) no . . . .
C9 Fe1 C2 C3 -164.4(9) no . . . .
C2 Fe1 C10 C6 -74.8(5) no . . . .
C2 Fe1 C10 C9 162.1(3) no . . . .
C2 Fe1 C10 C11 41.1(8) no . . . .
C10 Fe1 C2 C1 -77.7(5) no . . . .
C10 Fe1 C2 C3 162.6(3) no . . . .
C3 Fe1 C4 C3 0.0(4) no . . . .
C3 Fe1 C4 C5 -119.0(7) no . . . .
C4 Fe1 C3 C2 120.3(6) no . . . .
C4 Fe1 C3 C4 0.0(4) no . . . .
C3 Fe1 C5 C1 -81.1(5) no . . . .
C3 Fe1 C5 C4 36.4(4) no . . . .
C5 Fe1 C3 C2 80.7(4) no . . . .
C5 Fe1 C3 C4 -39.6(4) no . . . .
C3 Fe1 C6 C7 -84.1(5) no . . . .
C3 Fe1 C6 C10 161.1(4) no . . . .
C6 Fe1 C3 C2 -73.6(5) no . . . .
C6 Fe1 C3 C4 166.1(4) no . . . .
C3 Fe1 C7 C6 117.6(4) no . . . .
C3 Fe1 C7 C8 -122.3(4) no . . . .
C7 Fe1 C3 C2 -121.5(4) no . . . .
C7 Fe1 C3 C4 118.2(4) no . . . .
C3 Fe1 C8 C7 77.6(5) no . . . .
C3 Fe1 C8 C9 -163.1(4) no . . . .
C8 Fe1 C3 C2 -163.8(3) no . . . .
C8 Fe1 C3 C4 75.9(5) no . . . .
C3 Fe1 C10 C6 -45.0(10) no . . . .
C3 Fe1 C10 C9 -168.0(7) no . . . .
C3 Fe1 C10 C11 70.9(11) no . . . .
C10 Fe1 C3 C2 -41.4(10) no . . . .
C10 Fe1 C3 C4 -161.7(7) no . . . .
C4 Fe1 C5 C1 -117.6(8) no . . . .
C4 Fe1 C5 C4 0.0(5) no . . . .
C5 Fe1 C4 C3 119.0(8) no . . . .
C5 Fe1 C4 C5 0.0(5) no . . . .
C4 Fe1 C6 C7 -58.7(14) no . . . .
C4 Fe1 C6 C10 -173.5(10) no . . . .
C6 Fe1 C4 C3 -34.8(15) no . . . .
C6 Fe1 C4 C5 -153.8(11) no . . . .
C4 Fe1 C7 C6 158.9(4) no . . . .
C4 Fe1 C7 C8 -81.0(5) no . . . .
C7 Fe1 C4 C3 -80.2(5) no . . . .
C7 Fe1 C4 C5 160.8(4) no . . . .
C4 Fe1 C8 C7 118.1(4) no . . . .
C4 Fe1 C8 C9 -122.7(4) no . . . .
C8 Fe1 C4 C3 -123.0(4) no . . . .
C8 Fe1 C4 C5 117.9(4) no . . . .
C4 Fe1 C9 C8 76.5(5) no . . . .
C4 Fe1 C9 C10 -162.4(3) no . . . .
C9 Fe1 C4 C3 -164.0(4) no . . . .
C9 Fe1 C4 C5 77.0(6) no . . . .
C5 Fe1 C6 C7 165.4(8) no . . . .
C5 Fe1 C6 C10 50.7(13) no . . . .
C6 Fe1 C5 C1 41.0(12) no . . . .
C6 Fe1 C5 C4 158.6(9) no . . . .
C5 Fe1 C7 C6 -162.4(10) no . . . .
C5 Fe1 C7 C8 -42.3(13) no . . . .
C7 Fe1 C5 C1 -168.6(9) no . . . .
C7 Fe1 C5 C4 -51.1(13) no . . . .
C5 Fe1 C8 C7 163.4(4) no . . . .
C5 Fe1 C8 C9 -77.3(6) no . . . .
C8 Fe1 C5 C1 160.0(4) no . . . .
C8 Fe1 C5 C4 -82.4(5) no . . . .
C5 Fe1 C9 C8 120.4(4) no . . . .
C5 Fe1 C9 C10 -118.5(4) no . . . .
C9 Fe1 C5 C1 119.3(5) no . . . .
C9 Fe1 C5 C4 -123.2(5) no . . . .
C5 Fe1 C10 C6 -157.0(4) no . . . .
C5 Fe1 C10 C9 79.9(5) no . . . .
C5 Fe1 C10 C11 -41.1(8) no . . . .
C10 Fe1 C5 C1 76.3(6) no . . . .
C10 Fe1 C5 C4 -166.1(4) no . . . .
C6 Fe1 C7 C6 0.0(5) no . . . .
C6 Fe1 C7 C8 120.1(7) no . . . .
C7 Fe1 C6 C7 -0.0(4) no . . . .
C7 Fe1 C6 C10 -114.8(7) no . . . .
C6 Fe1 C8 C7 -39.9(4) no . . . .
C6 Fe1 C8 C9 79.3(5) no . . . .
C8 Fe1 C6 C7 36.4(4) no . . . .
C8 Fe1 C6 C10 -78.4(5) no . . . .
C6 Fe1 C9 C8 -86.4(5) no . . . .
C6 Fe1 C9 C10 34.7(4) no . . . .
C9 Fe1 C6 C7 78.5(5) no . . . .
C9 Fe1 C6 C10 -36.3(5) no . . . .
C6 Fe1 C10 C6 0.0(5) no . . . .
C6 Fe1 C10 C9 -123.1(7) no . . . .
C6 Fe1 C10 C11 115.9(10) no . . . .
C10 Fe1 C6 C7 114.8(8) no . . . .
C10 Fe1 C6 C10 -0.0(4) no . . . .
C7 Fe1 C8 C7 -0.0(4) no . . . .
C7 Fe1 C8 C9 119.3(7) no . . . .
C8 Fe1 C7 C6 -120.1(7) no . . . .
C8 Fe1 C7 C8 -0.0(5) no . . . .
C7 Fe1 C9 C8 -38.0(4) no . . . .
C7 Fe1 C9 C10 83.1(4) no . . . .
C9 Fe1 C7 C6 -83.0(4) no . . . .
C9 Fe1 C7 C8 37.1(4) no . . . .
C7 Fe1 C10 C6 43.4(4) no . . . .
C7 Fe1 C10 C9 -79.7(4) no . . . .
C7 Fe1 C10 C11 159.2(7) no . . . .
C10 Fe1 C7 C6 -38.3(3) no . . . .
C10 Fe1 C7 C8 81.8(4) no . . . .
C8 Fe1 C9 C8 -0.0(4) no . . . .
C8 Fe1 C9 C10 121.1(7) no . . . .
C9 Fe1 C8 C7 -119.3(8) no . . . .
C9 Fe1 C8 C9 -0.0(5) no . . . .
C8 Fe1 C10 C6 87.2(4) no . . . .
C8 Fe1 C10 C9 -35.9(3) no . . . .
C8 Fe1 C10 C11 -157.0(7) no . . . .
C10 Fe1 C8 C7 -81.9(4) no . . . .
C10 Fe1 C8 C9 37.4(4) no . . . .
C9 Fe1 C10 C6 123.1(7) no . . . .
C9 Fe1 C10 C9 0.0(4) no . . . .
C9 Fe1 C10 C11 -121.1(9) no . . . .
C10 Fe1 C9 C8 -121.1(7) no . . . .
C10 Fe1 C9 C10 0.0(4) no . . . .
Fe1 C1 C2 Fe1 0.00(5) no . . . .
Fe1 C1 C2 C3 60.9(6) no . . . .
Fe1 C1 C5 Fe1 -0.00(4) no . . . .
Fe1 C1 C5 C4 -58.7(5) no . . . .
C2 C1 C5 Fe1 59.3(7) no . . . .
C2 C1 C5 C4 0.6(11) no . . . .
C5 C1 C2 Fe1 -60.4(8) no . . . .
C5 C1 C2 C3 0.5(11) no . . . .
Fe1 C2 C3 Fe1 0.00(4) no . . . .
Fe1 C2 C3 C4 58.0(6) no . . . .
C1 C2 C3 Fe1 -59.4(7) no . . . .
C1 C2 C3 C4 -1.4(11) no . . . .
Fe1 C3 C4 Fe1 0.00(4) no . . . .
Fe1 C3 C4 C5 59.2(6) no . . . .
C2 C3 C4 Fe1 -57.4(7) no . . . .
C2 C3 C4 C5 1.8(11) no . . . .
Fe1 C4 C5 Fe1 -0.00(3) no . . . .
Fe1 C4 C5 C1 59.3(5) no . . . .
C3 C4 C5 Fe1 -60.8(7) no . . . .
C3 C4 C5 C1 -1.5(11) no . . . .
Fe1 C6 C7 Fe1 -0.00(4) no . . . .
Fe1 C6 C7 C8 -57.8(5) no . . . .
Fe1 C6 C10 Fe1 0.00(4) no . . . .
Fe1 C6 C10 C9 58.3(6) no . . . .
Fe1 C6 C10 C11 -120.3(8) no . . . .
C7 C6 C10 Fe1 -60.4(6) no . . . .
C7 C6 C10 C9 -2.1(10) no . . . .
C7 C6 C10 C11 179.3(7) no . . . .
C10 C6 C7 Fe1 61.5(6) no . . . .
C10 C6 C7 C8 3.7(10) no . . . .
Fe1 C7 C8 Fe1 0.00(5) no . . . .
Fe1 C7 C8 C9 -60.0(5) no . . . .
C6 C7 C8 Fe1 56.1(6) no . . . .
C6 C7 C8 C9 -3.9(10) no . . . .
Fe1 C8 C9 Fe1 0.00(4) no . . . .
Fe1 C8 C9 C10 -57.0(6) no . . . .
C7 C8 C9 Fe1 59.7(7) no . . . .
C7 C8 C9 C10 2.7(11) no . . . .
Fe1 C9 C10 Fe1 -0.00(4) no . . . .
Fe1 C9 C10 C6 -58.2(6) no . . . .
Fe1 C9 C10 C11 120.3(8) no . . . .
C8 C9 C10 Fe1 58.0(7) no . . . .
C8 C9 C10 C6 -0.2(11) no . . . .
C8 C9 C10 C11 178.3(8) no . . . .
Fe1 C10 C11 C12 79.3(10) no . . . .
Fe1 C10 C11 C16 -101.0(8) no . . . .
C6 C10 C11 C12 166.9(8) no . . . .
C6 C10 C11 C16 -13.4(13) no . . . .
C9 C10 C11 C12 -11.5(14) no . . . .
C9 C10 C11 C16 168.3(8) no . . . .
C10 C11 C12 C13 -178.1(8) no . . . .
C10 C11 C16 C15 178.2(8) no . . . .
C12 C11 C16 C15 -2.0(14) no . . . .
C16 C11 C12 C13 2.1(14) no . . . .
C11 C12 C13 C14 -3.4(14) no . . . .
C12 C13 C14 C15 4.7(16) no . . . .
C12 C13 C14 C17 179.2(8) no . . . .
C13 C14 C15 C16 -4.6(16) no . . . .
C13 C14 C17 C17 94.2(10) no . . . 3_665
C13 C14 C17 C18 -26.3(13) no . . . .
C13 C14 C17 C19 -148.0(9) no . . . .
C15 C14 C17 C17 -91.1(11) no . . . 3_665
C15 C14 C17 C18 148.4(8) no . . . .
C15 C14 C17 C19 26.8(12) no . . . .
C17 C14 C15 C16 -179.0(7) no . . . .
C14 C15 C16 C11 3.1(13) no . . . .
C14 C17 C17 C14 -180.0(6) no . . 3_665 3_665
C14 C17 C17 C18 55.4(8) no . . 3_665 3_665
C14 C17 C17 C19 -58.9(7) no . . 3_665 3_665
C18 C17 C17 C14 -55.4(8) no . . 3_665 3_665
C18 C17 C17 C18 -180.0(6) no . . 3_665 3_665
C18 C17 C17 C19 65.7(7) no . . 3_665 3_665
C19 C17 C17 C14 58.9(7) no . . 3_665 3_665
C19 C17 C17 C18 -65.7(7) no . . 3_665 3_665
C19 C17 C17 C19 180.0(5) no . . 3_665 3_665
